data_7713008
loop_
_publ_author_name
'Pra\<z\'akov\'a, Marie'
'Ndiaye, Daouda'
'Toth, Eva J.'
'Draho\<s, Bohuslav'

_publ_section_title
;
 Seven-coordinate Mn(II) complex with a pyridine-based 15-membered
 macrocyclic ligand containing one acetate pendant arm: structure,
 stability and relaxation properties
;
_journal_name_full 'Dalton Transactions'
_journal_paper_doi 10.1039/D3DT00701D
_journal_year 2023
_chemical_formula_moiety 'Br Cl3 Mn, C30 H44 Mn2 N6 O8, 3(H2 O)'
_chemical_formula_sum 'C30 H50 Br Cl3 Mn3 N6 O11'
_chemical_formula_weight 1021.84
_space_group_crystal_system orthorhombic
_space_group_IT_number 62
_space_group_name_Hall '-P 2ac 2n'
_space_group_name_H-M_alt 'P n m a'
_atom_sites_solution_hydrogens mixed
_audit_creation_date 2023-02-25
_audit_creation_method
;
Olex2 1.5
(compiled 2021.10.07 svn.r9718050b for OlexSys, GUI svn.r6410)
;
_audit_update_record
;
2023-02-25 deposited with the CCDC.	2023-05-10 downloaded from the CCDC.
;
_cell_angle_alpha 90
_cell_angle_beta 90
_cell_angle_gamma 90
_cell_formula_units_Z 4
_cell_length_a 11.7529(2)
_cell_length_b 20.8862(4)
_cell_length_c 18.2988(3)
_cell_measurement_reflns_used 9614
_cell_measurement_temperature 89.97(18)
_cell_measurement_theta_max 68.2150
_cell_measurement_theta_min 2.1153
_cell_volume 4491.87(14)
_computing_cell_refinement 'CrysAlisPro 1.171.41.119a (Rigaku OD, 2021)'
_computing_data_collection 'CrysAlisPro 1.171.41.119a (Rigaku OD, 2021)'
_computing_data_reduction 'CrysAlisPro 1.171.41.119a (Rigaku OD, 2021)'
_computing_molecular_graphics 'Olex2 1.5 (Dolomanov et al., 2009)'
_computing_publication_material 'Olex2 1.5 (Dolomanov et al., 2009)'
_computing_structure_refinement 'SHELXL 2014/7 (Sheldrick, 2015)'
_computing_structure_solution 'olex2.solve 1.5 (Bourhis et al., 2015)'
_diffrn_ambient_temperature 90.15
_diffrn_detector_area_resol_mean 10.0000
_diffrn_detector_type HyPix3000
_diffrn_measured_fraction_theta_full 0.994
_diffrn_measured_fraction_theta_max 0.987
_diffrn_measurement_details
;
List of Runs (angles in degrees, time in seconds):

  # Type    Start    End  Width  t~exp~   \w     \q     \k     \f   Frames
#--------------------------------------------------------------------------
  1  \w     93.00 161.00   0.50    2.00    --   95.65  33.00  30.00  136
  2  \w    132.00 157.00   0.50    2.00    --   95.65  33.00-180.00   50
  3  \w     60.00 104.00   0.50    0.60    --   43.22  77.00-150.00   88
  4  \w     24.00  53.00   0.50    0.60    --   43.22  77.00-150.00   58
  5  \w    -72.00 -34.00   0.50    2.00    --  -94.09  68.00  30.00   76
  6  \w    -53.00 -28.00   0.50    2.00    --  -94.09  50.00 -60.00   50
  7  \w    -57.00 -31.00   0.50    2.00    --  -94.09  50.00 -90.00   52
  8  \w    -54.00 -28.00   0.50    2.00    --  -94.09  50.00-120.00   52
  9  \w    -94.00 -69.00   0.50    0.60    --  -41.66 157.00-158.00   50
 10  \w    -98.00 -73.00   0.50    0.60    --  -41.66 138.00-120.00   50
 11  \w    -63.00 -23.00   0.50    0.60    --  -41.66 138.00-120.00   80
 12  \w    -81.00 -32.00   0.50    0.60    --  -41.66 118.00  47.00   98
 13  \w    -17.00  19.00   0.50    0.60    --   43.22 -21.00 -60.00   72
 14  \w     30.00  79.00   0.50    2.00    --   95.65 -68.00 -90.00   98
 15  \w     39.00  64.00   0.50    2.00    --   95.65 -59.00 -60.00   50
 16  \w    -21.00  37.00   0.50    0.60    --   43.22 -32.00  60.00  116
 17  \w     52.00  85.00   0.50    0.60    --   43.22 157.00-158.00   66
 18  \w     64.00  90.00   0.50    0.60    --   43.22 138.00 -30.00   52
 19  \w     30.00  55.00   0.50    2.00    --   95.65 -50.00 -30.00   50
 20  \w     64.00 104.00   0.50    2.00    --   95.65-118.00 -38.00   80
 21  \w     57.00  83.00   0.50    0.60    --   43.22-157.00 166.00   52
 22  \w     57.00  82.00   0.50    2.00    --   95.65-157.00 166.00   50
 23  \w    -64.00 -31.00   0.50    2.00    --  -94.09 117.00-150.00   66
 24  \w   -108.00 -80.00   0.50    2.00    --  -94.09 117.00-150.00   56
 25  \w   -164.00 -77.00   0.50    2.00    --  -94.09 -17.00  30.00  174
 26  \w   -134.00 -88.00   0.50    2.00    --  -94.09-118.00 -38.00   92
 27  \w   -104.00 -70.00   0.50    0.60    --  -41.66 -43.00 120.00   68
 28  \w    -63.00 -31.00   0.50    0.60    --  -41.66 -43.00 120.00   64
;
_diffrn_measurement_device 'four-circle diffractometer'
_diffrn_measurement_device_type 'XtaLAB Synergy, Single source at home/near, HyPix3000'
_diffrn_measurement_method '\w scans'
_diffrn_radiation_type CuK\a
_diffrn_radiation_wavelength 1.54184
_diffrn_reflns_av_R_equivalents 0.0526
_diffrn_reflns_av_unetI/netI 0.0391
_diffrn_reflns_Laue_measured_fraction_full 0.994
_diffrn_reflns_Laue_measured_fraction_max 0.987
_diffrn_reflns_limit_h_max 8
_diffrn_reflns_limit_h_min -13
_diffrn_reflns_limit_k_max 22
_diffrn_reflns_limit_k_min -24
_diffrn_reflns_limit_l_max 21
_diffrn_reflns_limit_l_min -22
_diffrn_reflns_number 15874
_diffrn_reflns_point_group_measured_fraction_full 0.994
_diffrn_reflns_point_group_measured_fraction_max 0.987
_diffrn_reflns_theta_full 67.684
_diffrn_reflns_theta_max 68.345
_diffrn_reflns_theta_min 3.211
_exptl_absorpt_coefficient_mu 9.923
_exptl_absorpt_correction_T_max 1.00000
_exptl_absorpt_correction_T_min 0.18110
_exptl_absorpt_correction_type multi-scan
_exptl_absorpt_process_details
;
CrysAlisPro 1.171.41.119a (Rigaku Oxford Diffraction, 2021)
Empirical absorption correction using spherical harmonics,
implemented in SCALE3 ABSPACK scaling algorithm.
;
_exptl_crystal_colour 'light yellow'
_exptl_crystal_colour_modifier light
_exptl_crystal_colour_primary yellow
_exptl_crystal_density_diffrn 1.511
_exptl_crystal_description block
_exptl_crystal_F_000 2084
_exptl_crystal_size_max 0.243
_exptl_crystal_size_mid 0.168
_exptl_crystal_size_min 0.124
_refine_diff_density_max 1.067
_refine_diff_density_min -0.849
_refine_diff_density_rms 0.131
_refine_ls_extinction_method none
_refine_ls_goodness_of_fit_ref 1.046
_refine_ls_hydrogen_treatment constr
_refine_ls_matrix_type full
_refine_ls_number_parameters 262
_refine_ls_number_reflns 4181
_refine_ls_number_restraints 6
_refine_ls_restrained_S_all 15.580
_refine_ls_R_factor_all 0.0551
_refine_ls_R_factor_gt 0.0532
_refine_ls_shift/su_max 0.001
_refine_ls_shift/su_mean 0.000
_refine_ls_structure_factor_coef Fsqd
_refine_ls_weighting_details 'w=1/[\s^2^(Fo^2^)+(0.1071P)^2^+6.0213P] where P=(Fo^2^+2Fc^2^)/3'
_refine_ls_weighting_scheme calc
_refine_ls_wR_factor_gt 0.1485
_refine_ls_wR_factor_ref 0.1505
_reflns_Friedel_coverage 0.000
_reflns_number_gt 3923
_reflns_number_total 4181
_reflns_threshold_expression 'I > 2\s(I)'
_cod_data_source_file d3dt00701d2.cif
_cod_data_source_block 01
_cod_database_code 7713008
_shelx_shelxl_version_number 2014/7
_shelx_space_group_comment
;
The symmetry employed for this shelxl refinement is uniquely defined
by the following loop, which should always be used as a source of
symmetry information in preference to the above space-group names.
They are only intended as comments.
;
_shelx_estimated_absorpt_t_max 0.373
_shelx_estimated_absorpt_t_min 0.197
_olex2_refinement_description
;
1. Fixed Uiso
 At 1.2 times of:
  All C(H) groups, All C(H,H) groups, All N(H) groups
 At 1.5 times of:
  All O(H,H) groups
2. Restrained distances
 Cl2A-Mn2
 2.38 with sigma of 0.02
 Cl2-Mn2
 2.38 with sigma of 0.02
 Br1-Mn2 \\sim Br1A-Mn2
 with sigma of 0.02
 Cl2-Mn2 \\sim Cl2A-Mn2 \\sim Cl1_$1-Mn2
 with sigma of 0.02
3. Uiso/Uaniso restraints and constraints
Uanis(Br1A) = Uanis(Br1)
Uanis(Cl2) = Uanis(Cl2A)
4. Others
 Sof(Br1A)=Sof(Cl2A)=0.5*(1-FVAR(2))
 Sof(Br1)=Sof(Cl2)=0.5*FVAR(2)
 Fixed Sof: H6C(0.5) H6D(0.5)
5.a Free rotating group:
 O5(H5A,H5B), O6(H6C,H6D)
5.b Ternary CH refined with riding coordinates:
 N3(H3)
5.c Secondary CH2 refined with riding coordinates:
 C11(H11A,H11B), C13(H13A,H13B), C12(H12A,H12B), C10(H10A,H10B), C14(H14A,
 H14B), C6(H6A,H6B), C9(H9A,H9B), C7(H7A,H7B), C8(H8A,H8B)
5.d Aromatic/amide H refined with riding coordinates:
 C2(H2), C4(H4), C3(H3A)
;
_smtbx_masks_void_probe_radius 1.2
_smtbx_masks_void_truncation_radius 1.2
_olex2_submission_special_instructions 'No special instructions were received'
_oxdiff_exptl_absorpt_empirical_details
;
Empirical correction (ABSPACK) includes:
- Absorption correction using spherical harmonics
- Frame scaling
;

loop_
_space_group_symop_operation_xyz
'x, y, z'
'-x+1/2, -y, z+1/2'
'-x, y+1/2, -z'
'x+1/2, -y+1/2, -z+1/2'
'-x, -y, -z'
'x-1/2, y, -z-1/2'
'x, -y-1/2, z'
'-x-1/2, y-1/2, z-1/2'

loop_
_atom_site_label
_atom_site_type_symbol
_atom_site_fract_x
_atom_site_fract_y
_atom_site_fract_z
_atom_site_U_iso_or_equiv
_atom_site_adp_type
_atom_site_occupancy
_atom_site_site_symmetry_order
_atom_site_calc_flag
_atom_site_refinement_flags_posn
_atom_site_refinement_flags_adp
_atom_site_refinement_flags_occupancy
_atom_site_disorder_assembly
_atom_site_disorder_group
Br1 Br 0.3799(3) 0.7500 1.02199(10) 0.0186(5) Uani 0.549(3) 2 d DS T P A 1
Cl2 Cl 0.1856(9) 0.7500 0.8365(6) 0.0148(11) Uani 0.549(3) 2 d DS T P A 1
Mn1 Mn 0.47639(4) 0.49451(2) 0.76961(3) 0.01587(18) Uani 1 1 d . . . . .
Mn2 Mn 0.18220(7) 0.7500 0.97337(4) 0.0199(2) Uani 1 2 d DS T P . .
Cl1 Cl 0.08296(8) 0.84079(4) 1.01928(4) 0.0257(2) Uani 1 1 d . . . . .
O4 O 0.6405(2) 0.52804(13) 0.80159(13) 0.0227(5) Uani 1 1 d . . . . .
O3 O 0.3082(2) 0.48352(12) 0.72385(14) 0.0224(5) Uani 1 1 d . . . . .
O1 O 0.51900(19) 0.55166(11) 0.66379(12) 0.0189(5) Uani 1 1 d . . . . .
O2 O 0.5253(2) 0.42521(12) 0.67863(14) 0.0237(5) Uani 1 1 d . . . . .
O5 O 0.2497(2) 0.37128(12) 0.65233(14) 0.0250(5) Uani 1 1 d G . . . .
H5A H 0.2766 0.4053 0.6737 0.038 Uiso 1 1 d G U . . .
H5B H 0.2924 0.3664 0.6139 0.038 Uiso 1 1 d G U . . .
N2 N 0.3923(2) 0.59611(13) 0.78368(15) 0.0158(6) Uani 1 1 d . . . . .
O6 O 0.2470(4) 0.2500 0.7315(2) 0.0384(10) Uani 1 2 d GS T P . .
H6C H 0.2117 0.2794 0.7067 0.058 Uiso 0.5 1 d G U P . .
H6D H 0.2786 0.2258 0.6986 0.058 Uiso 0.5 1 d G U P . .
N1 N 0.4102(2) 0.50174(13) 0.88272(17) 0.0194(6) Uani 1 1 d . . . . .
N3 N 0.5019(3) 0.39640(14) 0.82403(17) 0.0238(6) Uani 1 1 d . . . . .
H3 H 0.5803 0.3966 0.8453 0.029 Uiso 1 1 calc R U . . .
C15 C 0.2370(3) 0.52929(16) 0.72637(17) 0.0179(7) Uani 1 1 d . . . . .
C11 C 0.4555(3) 0.61054(16) 0.65636(18) 0.0198(7) Uani 1 1 d . . . . .
H11A H 0.3782 0.6017 0.6374 0.024 Uiso 1 1 calc R U . . .
H11B H 0.4945 0.6399 0.6221 0.024 Uiso 1 1 calc R U . . .
C1 C 0.3857(3) 0.55939(18) 0.91084(19) 0.0203(7) Uani 1 1 d . . . . .
C13 C 0.4115(3) 0.61518(16) 0.86052(18) 0.0199(7) Uani 1 1 d . . . . .
H13A H 0.3618 0.6519 0.8730 0.024 Uiso 1 1 calc R U . . .
H13B H 0.4916 0.6287 0.8670 0.024 Uiso 1 1 calc R U . . .
C12 C 0.4489(3) 0.64018(16) 0.73188(18) 0.0195(7) Uani 1 1 d . . . . .
H12A H 0.5267 0.6499 0.7495 0.023 Uiso 1 1 calc R U . . .
H12B H 0.4059 0.6809 0.7294 0.023 Uiso 1 1 calc R U . . .
C2 C 0.3437(3) 0.5666(2) 0.9809(2) 0.0270(8) Uani 1 1 d . . . . .
H2 H 0.3252 0.6078 0.9996 0.032 Uiso 1 1 calc R U . . .
C10 C 0.5225(3) 0.51348(19) 0.5988(2) 0.0240(8) Uani 1 1 d . . . . .
H10A H 0.5630 0.5366 0.5593 0.029 Uiso 1 1 calc R U . . .
H10B H 0.4444 0.5036 0.5818 0.029 Uiso 1 1 calc R U . . .
C5 C 0.3960(3) 0.44884(18) 0.9233(2) 0.0245(8) Uani 1 1 d . . . . .
C14 C 0.2696(3) 0.59024(17) 0.76786(18) 0.0192(7) Uani 1 1 d . . . . .
H14A H 0.2454 0.6278 0.7388 0.023 Uiso 1 1 calc R U . . .
H14B H 0.2273 0.5913 0.8146 0.023 Uiso 1 1 calc R U . . .
C4 C 0.3555(3) 0.4528(2) 0.9946(2) 0.0289(9) Uani 1 1 d . . . . .
H4 H 0.3460 0.4152 1.0232 0.035 Uiso 1 1 calc R U . . .
C6 C 0.4230(3) 0.38661(18) 0.8852(2) 0.0283(8) Uani 1 1 d . . . . .
H6A H 0.4573 0.3564 0.9206 0.034 Uiso 1 1 calc R U . . .
H6B H 0.3517 0.3673 0.8667 0.034 Uiso 1 1 calc R U . . .
C9 C 0.5844(3) 0.45300(19) 0.6180(2) 0.0272(8) Uani 1 1 d . . . . .
H9A H 0.5846 0.4232 0.5759 0.033 Uiso 1 1 calc R U . . .
H9B H 0.6642 0.4626 0.6315 0.033 Uiso 1 1 calc R U . . .
C7 C 0.5001(4) 0.34510(18) 0.7686(2) 0.0300(9) Uani 1 1 d . . . . .
H7A H 0.4207 0.3369 0.7531 0.036 Uiso 1 1 calc R U . . .
H7B H 0.5310 0.3051 0.7898 0.036 Uiso 1 1 calc R U . . .
C8 C 0.5703(3) 0.36466(18) 0.7035(2) 0.0304(8) Uani 1 1 d . . . . .
H8A H 0.6513 0.3693 0.7175 0.036 Uiso 1 1 calc R U . . .
H8B H 0.5646 0.3321 0.6643 0.036 Uiso 1 1 calc R U . . .
C3 C 0.3293(3) 0.5122(2) 1.0232(2) 0.0293(9) Uani 1 1 d . . . . .
H3A H 0.3015 0.5158 1.0717 0.035 Uiso 1 1 calc R U . . .
Br1A Br 0.1735(5) 0.7500 0.8406(4) 0.0186(5) Uani 0.451(3) 2 d DS T P A 2
Cl2A Cl 0.3907(8) 0.7441(3) 1.0086(4) 0.0148(11) Uani 0.2257(17) 1 d D . P A 2

loop_
_atom_site_aniso_label
_atom_site_aniso_U_11
_atom_site_aniso_U_22
_atom_site_aniso_U_33
_atom_site_aniso_U_23
_atom_site_aniso_U_13
_atom_site_aniso_U_12
Br1 0.0192(8) 0.0176(7) 0.0192(9) 0.000 -0.0013(8) 0.000
Cl2 0.022(2) 0.0106(14) 0.0122(14) 0.000 0.0014(14) 0.000
Mn1 0.0130(3) 0.0153(3) 0.0193(3) -0.00018(19) 0.00038(19) -0.00021(18)
Mn2 0.0227(4) 0.0174(4) 0.0196(4) 0.000 -0.0035(3) 0.000
Cl1 0.0307(5) 0.0267(4) 0.0196(4) -0.0059(3) -0.0056(3) 0.0107(3)
O4 0.0142(12) 0.0366(14) 0.0174(12) 0.0015(10) -0.0002(9) -0.0018(10)
O3 0.0155(12) 0.0213(13) 0.0304(14) -0.0033(10) -0.0015(9) -0.0013(10)
O1 0.0195(12) 0.0230(12) 0.0142(11) -0.0034(9) -0.0004(9) 0.0002(9)
O2 0.0232(13) 0.0195(12) 0.0285(13) -0.0053(10) -0.0002(10) 0.0054(9)
O5 0.0238(13) 0.0244(13) 0.0267(13) -0.0066(10) 0.0028(10) -0.0023(10)
N2 0.0128(13) 0.0172(13) 0.0175(13) 0.0000(11) -0.0004(10) -0.0012(10)
O6 0.037(2) 0.027(2) 0.051(3) 0.000 -0.003(2) 0.000
N1 0.0127(14) 0.0258(16) 0.0198(15) 0.0055(11) -0.0015(11) 0.0013(11)
N3 0.0194(14) 0.0187(15) 0.0334(17) 0.0010(13) -0.0012(13) -0.0011(12)
C15 0.0157(17) 0.0203(17) 0.0176(16) 0.0020(12) 0.0032(12) -0.0006(13)
C11 0.0192(16) 0.0215(17) 0.0187(16) 0.0045(13) 0.0006(13) -0.0003(13)
C1 0.0105(15) 0.0289(18) 0.0215(17) 0.0019(14) -0.0007(12) 0.0017(13)
C13 0.0179(16) 0.0205(17) 0.0212(17) -0.0024(13) 0.0000(13) 0.0015(12)
C12 0.0176(16) 0.0153(16) 0.0254(18) 0.0030(13) 0.0007(13) -0.0023(13)
C2 0.0182(17) 0.039(2) 0.0235(18) -0.0009(16) 0.0007(14) 0.0023(15)
C10 0.024(2) 0.033(2) 0.0152(17) -0.0070(14) -0.0017(13) -0.0062(15)
C5 0.0103(16) 0.0315(19) 0.0318(19) 0.0100(16) -0.0025(14) -0.0019(14)
C14 0.0152(17) 0.0207(17) 0.0218(17) 0.0018(13) 0.0001(12) 0.0024(13)
C4 0.0171(18) 0.044(2) 0.0252(19) 0.0164(17) -0.0021(15) -0.0053(16)
C6 0.0222(18) 0.0257(19) 0.037(2) 0.0102(16) -0.0023(16) -0.0023(14)
C9 0.0197(18) 0.034(2) 0.0279(19) -0.0128(16) 0.0038(15) -0.0033(15)
C7 0.0292(19) 0.0145(17) 0.046(3) -0.0022(15) -0.0092(17) 0.0011(15)
C8 0.033(2) 0.0214(18) 0.037(2) -0.0079(16) -0.0090(17) 0.0085(16)
C3 0.0210(19) 0.045(2) 0.0219(19) 0.0052(16) 0.0015(14) -0.0007(16)
Br1A 0.0192(8) 0.0176(7) 0.0192(9) 0.000 -0.0013(8) 0.000
Cl2A 0.022(2) 0.0106(14) 0.0122(14) 0.000 0.0014(14) 0.000

loop_
_atom_type_symbol
_atom_type_description
_atom_type_scat_dispersion_real
_atom_type_scat_dispersion_imag
_atom_type_scat_source
C C 0.0181 0.0091 'International Tables Vol C Tables 4.2.6.8 and 6.1.1.4'
H H 0.0000 0.0000 'International Tables Vol C Tables 4.2.6.8 and 6.1.1.4'
Br Br -0.6763 1.2805 'International Tables Vol C Tables 4.2.6.8 and 6.1.1.4'
Cl Cl 0.3639 0.7018 'International Tables Vol C Tables 4.2.6.8 and 6.1.1.4'
Mn Mn -0.5299 2.8052 'International Tables Vol C Tables 4.2.6.8 and 6.1.1.4'
N N 0.0311 0.0180 'International Tables Vol C Tables 4.2.6.8 and 6.1.1.4'
O O 0.0492 0.0322 'International Tables Vol C Tables 4.2.6.8 and 6.1.1.4'

loop_
_geom_angle_atom_site_label_1
_geom_angle_atom_site_label_2
_geom_angle_atom_site_label_3
_geom_angle
_geom_angle_site_symmetry_1
_geom_angle_site_symmetry_3
_geom_angle_publ_flag
O4 Mn1 O3 165.66(10) . . ?
O4 Mn1 O1 82.26(9) . . ?
O4 Mn1 O2 100.43(9) . . ?
O4 Mn1 N2 93.07(10) . . ?
O4 Mn1 N1 92.22(10) . . ?
O4 Mn1 N3 93.20(10) . . ?
O3 Mn1 O1 85.92(9) . . ?
O3 Mn1 O2 83.10(9) . . ?
O3 Mn1 N2 75.76(9) . . ?
O3 Mn1 N1 92.77(10) . . ?
O3 Mn1 N3 101.12(11) . . ?
O1 Mn1 N2 73.70(9) . . ?
O2 Mn1 O1 70.37(9) . . ?
O2 Mn1 N2 139.26(9) . . ?
O2 Mn1 N3 73.59(10) . . ?
N1 Mn1 O1 144.78(10) . . ?
N1 Mn1 O2 144.47(10) . . ?
N1 Mn1 N2 71.90(10) . . ?
N1 Mn1 N3 72.66(11) . . ?
N3 Mn1 O1 142.11(10) . . ?
N3 Mn1 N2 144.19(11) . . ?
Br1 Mn2 Cl2 110.0(2) . . ?
Cl1 Mn2 Br1 109.36(4) . . ?
Cl1 Mn2 Br1 109.36(4) 7_575 . ?
Cl1 Mn2 Cl2 111.14(12) 7_575 . ?
Cl1 Mn2 Cl2 111.14(12) . . ?
Cl1 Mn2 Cl1 105.68(6) 7_575 . ?
Cl1 Mn2 Br1A 109.40(8) 7_575 . ?
Cl1 Mn2 Br1A 109.40(8) . . ?
Cl1 Mn2 Cl2A 114.98(17) 7_575 7_575 ?
Cl1 Mn2 Cl2A 110.18(14) . 7_575 ?
Cl1 Mn2 Cl2A 110.18(14) 7_575 . ?
Cl1 Mn2 Cl2A 114.98(17) . . ?
Br1A Mn2 Cl2A 107.14(19) . . ?
Br1A Mn2 Cl2A 107.13(19) . 7_575 ?
Cl2A Mn2 Cl2A 5.6(3) 7_575 . ?
C15 O4 Mn1 135.9(2) 6_657 . ?
C15 O3 Mn1 120.6(2) . . ?
C11 O1 Mn1 113.79(18) . . ?
C10 O1 Mn1 114.3(2) . . ?
C10 O1 C11 114.2(3) . . ?
C9 O2 Mn1 115.5(2) . . ?
C9 O2 C8 114.9(3) . . ?
C8 O2 Mn1 114.7(2) . . ?
H5A O5 H5B 104.5 . . ?
C13 N2 Mn1 106.42(19) . . ?
C13 N2 C12 111.9(3) . . ?
C12 N2 Mn1 107.6(2) . . ?
C14 N2 Mn1 108.3(2) . . ?
C14 N2 C13 111.0(3) . . ?
C14 N2 C12 111.4(3) . . ?
H6C O6 H6D 104.6 . . ?
C1 N1 Mn1 119.7(2) . . ?
C1 N1 C5 120.0(3) . . ?
C5 N1 Mn1 120.3(2) . . ?
Mn1 N3 H3 106.6 . . ?
C6 N3 Mn1 111.8(2) . . ?
C6 N3 H3 106.6 . . ?
C6 N3 C7 114.4(3) . . ?
C7 N3 Mn1 110.3(2) . . ?
C7 N3 H3 106.6 . . ?
O4 C15 O3 124.7(3) 6_557 . ?
O4 C15 C14 116.7(3) 6_557 . ?
O3 C15 C14 118.5(3) . . ?
O1 C11 H11A 110.4 . . ?
O1 C11 H11B 110.4 . . ?
O1 C11 C12 106.7(3) . . ?
H11A C11 H11B 108.6 . . ?
C12 C11 H11A 110.4 . . ?
C12 C11 H11B 110.4 . . ?
N1 C1 C13 114.5(3) . . ?
N1 C1 C2 122.1(3) . . ?
C2 C1 C13 123.4(3) . . ?
N2 C13 C1 109.9(3) . . ?
N2 C13 H13A 109.7 . . ?
N2 C13 H13B 109.7 . . ?
C1 C13 H13A 109.7 . . ?
C1 C13 H13B 109.7 . . ?
H13A C13 H13B 108.2 . . ?
N2 C12 C11 110.7(3) . . ?
N2 C12 H12A 109.5 . . ?
N2 C12 H12B 109.5 . . ?
C11 C12 H12A 109.5 . . ?
C11 C12 H12B 109.5 . . ?
H12A C12 H12B 108.1 . . ?
C1 C2 H2 120.9 . . ?
C1 C2 C3 118.1(4) . . ?
C3 C2 H2 120.9 . . ?
O1 C10 H10A 110.4 . . ?
O1 C10 H10B 110.4 . . ?
O1 C10 C9 106.7(3) . . ?
H10A C10 H10B 108.6 . . ?
C9 C10 H10A 110.4 . . ?
C9 C10 H10B 110.4 . . ?
N1 C5 C4 120.9(4) . . ?
N1 C5 C6 115.3(3) . . ?
C4 C5 C6 123.8(3) . . ?
N2 C14 C15 114.3(3) . . ?
N2 C14 H14A 108.7 . . ?
N2 C14 H14B 108.7 . . ?
C15 C14 H14A 108.7 . . ?
C15 C14 H14B 108.7 . . ?
H14A C14 H14B 107.6 . . ?
C5 C4 H4 120.5 . . ?
C3 C4 C5 118.9(4) . . ?
C3 C4 H4 120.5 . . ?
N3 C6 C5 111.4(3) . . ?
N3 C6 H6A 109.3 . . ?
N3 C6 H6B 109.3 . . ?
C5 C6 H6A 109.3 . . ?
C5 C6 H6B 109.3 . . ?
H6A C6 H6B 108.0 . . ?
O2 C9 C10 106.7(3) . . ?
O2 C9 H9A 110.4 . . ?
O2 C9 H9B 110.4 . . ?
C10 C9 H9A 110.4 . . ?
C10 C9 H9B 110.4 . . ?
H9A C9 H9B 108.6 . . ?
N3 C7 H7A 109.7 . . ?
N3 C7 H7B 109.7 . . ?
N3 C7 C8 109.8(3) . . ?
H7A C7 H7B 108.2 . . ?
C8 C7 H7A 109.7 . . ?
C8 C7 H7B 109.7 . . ?
O2 C8 C7 106.6(3) . . ?
O2 C8 H8A 110.4 . . ?
O2 C8 H8B 110.4 . . ?
C7 C8 H8A 110.4 . . ?
C7 C8 H8B 110.4 . . ?
H8A C8 H8B 108.6 . . ?
C2 C3 H3A 120.0 . . ?
C4 C3 C2 119.9(4) . . ?
C4 C3 H3A 120.0 . . ?
Cl2A Cl2A Mn2 87.21(14) 7_575 . ?

loop_
_geom_bond_atom_site_label_1
_geom_bond_atom_site_label_2
_geom_bond_distance
_geom_bond_site_symmetry_2
_geom_bond_publ_flag
Br1 Mn2 2.488(3) . ?
Cl2 Mn2 2.505(11) . ?
Mn1 O4 2.134(2) . ?
Mn1 O3 2.159(2) . ?
Mn1 O1 2.329(2) . ?
Mn1 O2 2.280(2) . ?
Mn1 N2 2.355(3) . ?
Mn1 N1 2.216(3) . ?
Mn1 N3 2.298(3) . ?
Mn2 Cl1 2.3795(9) 7_575 ?
Mn2 Cl1 2.3795(9) . ?
Mn2 Br1A 2.431(7) . ?
Mn2 Cl2A 2.537(9) . ?
Mn2 Cl2A 2.537(9) 7_575 ?
O4 C15 1.244(4) 6_657 ?
O3 C15 1.272(4) . ?
O1 C11 1.445(4) . ?
O1 C10 1.433(4) . ?
O2 C9 1.432(5) . ?
O2 C8 1.445(4) . ?
O5 H5A 0.8705 . ?
O5 H5B 0.8702 . ?
N2 C13 1.479(4) . ?
N2 C12 1.480(4) . ?
N2 C14 1.476(4) . ?
O6 H6C 0.8689 . ?
O6 H6D 0.8690 . ?
N1 C1 1.341(5) . ?
N1 C5 1.341(5) . ?
N3 H3 1.0000 . ?
N3 C6 1.467(5) . ?
N3 C7 1.476(5) . ?
C15 O4 1.244(4) 6_557 ?
C15 C14 1.531(5) . ?
C11 H11A 0.9900 . ?
C11 H11B 0.9900 . ?
C11 C12 1.516(5) . ?
C1 C13 1.516(5) . ?
C1 C2 1.382(5) . ?
C13 H13A 0.9900 . ?
C13 H13B 0.9900 . ?
C12 H12A 0.9900 . ?
C12 H12B 0.9900 . ?
C2 H2 0.9500 . ?
C2 C3 1.384(6) . ?
C10 H10A 0.9900 . ?
C10 H10B 0.9900 . ?
C10 C9 1.500(6) . ?
C5 C4 1.392(5) . ?
C5 C6 1.509(6) . ?
C14 H14A 0.9900 . ?
C14 H14B 0.9900 . ?
C4 H4 0.9500 . ?
C4 C3 1.382(6) . ?
C6 H6A 0.9900 . ?
C6 H6B 0.9900 . ?
C9 H9A 0.9900 . ?
C9 H9B 0.9900 . ?
C7 H7A 0.9900 . ?
C7 H7B 0.9900 . ?
C7 C8 1.506(6) . ?
C8 H8A 0.9900 . ?
C8 H8B 0.9900 . ?
C3 H3A 0.9500 . ?
Cl2A Cl2A 0.246(13) 7_575 ?

loop_
_geom_hbond_atom_site_label_D
_geom_hbond_atom_site_label_H
_geom_hbond_atom_site_label_A
_geom_hbond_distance_DH
_geom_hbond_distance_HA
_geom_hbond_distance_DA
_geom_hbond_angle_DHA
_geom_hbond_site_symmetry_A
O5 H5A O3 0.87 1.91 2.771(4) 169.9 .
O5 H5B Cl1 0.87 2.33 3.194(3) 171.9 8_655
O6 H6C O5 0.87 2.21 2.918(3) 138.9 .
O6 H6D O5 0.87 2.22 2.918(3) 136.8 7_565
N3 H3 O5 1.00 2.06 2.991(4) 153.7 6_657

loop_
_geom_torsion_atom_site_label_1
_geom_torsion_atom_site_label_2
_geom_torsion_atom_site_label_3
_geom_torsion_atom_site_label_4
_geom_torsion
_geom_torsion_site_symmetry_1
_geom_torsion_site_symmetry_2
_geom_torsion_site_symmetry_3
_geom_torsion_site_symmetry_4
_geom_torsion_publ_flag
Mn1 O3 C15 O4 176.5(2) . . . 6_557 ?
Mn1 O3 C15 C14 -4.8(4) . . . . ?
Mn1 O1 C11 C12 39.5(3) . . . . ?
Mn1 O1 C10 C9 -42.7(3) . . . . ?
Mn1 O2 C9 C10 -45.2(3) . . . . ?
Mn1 O2 C8 C7 40.4(3) . . . . ?
Mn1 N2 C13 C1 -45.0(3) . . . . ?
Mn1 N2 C12 C11 48.1(3) . . . . ?
Mn1 N2 C14 C15 -17.1(3) . . . . ?
Mn1 N1 C1 C13 -2.3(4) . . . . ?
Mn1 N1 C1 C2 179.7(3) . . . . ?
Mn1 N1 C5 C4 179.4(2) . . . . ?
Mn1 N1 C5 C6 -2.5(4) . . . . ?
Mn1 N3 C6 C5 -32.2(4) . . . . ?
Mn1 N3 C7 C8 44.4(4) . . . . ?
O4 C15 C14 N2 -165.4(3) 6_557 . . . ?
O3 C15 C14 N2 15.8(4) . . . . ?
O1 C11 C12 N2 -59.2(3) . . . . ?
O1 C10 C9 O2 55.9(3) . . . . ?
N1 C1 C13 N2 33.4(4) . . . . ?
N1 C1 C2 C3 1.4(5) . . . . ?
N1 C5 C4 C3 0.4(5) . . . . ?
N1 C5 C6 N3 23.5(4) . . . . ?
N3 C7 C8 O2 -55.5(4) . . . . ?
C11 O1 C10 C9 -176.3(3) . . . . ?
C1 N1 C5 C4 0.1(5) . . . . ?
C1 N1 C5 C6 178.3(3) . . . . ?
C1 C2 C3 C4 -0.8(6) . . . . ?
C13 N2 C12 C11 164.7(3) . . . . ?
C13 N2 C14 C15 -133.6(3) . . . . ?
C13 C1 C2 C3 -176.5(3) . . . . ?
C12 N2 C13 C1 -162.2(3) . . . . ?
C12 N2 C14 C15 101.0(3) . . . . ?
C2 C1 C13 N2 -148.6(3) . . . . ?
C10 O1 C11 C12 173.3(3) . . . . ?
C5 N1 C1 C13 177.0(3) . . . . ?
C5 N1 C1 C2 -1.1(5) . . . . ?
C5 C4 C3 C2 -0.1(6) . . . . ?
C14 N2 C13 C1 72.6(3) . . . . ?
C14 N2 C12 C11 -70.4(3) . . . . ?
C4 C5 C6 N3 -158.5(3) . . . . ?
C6 N3 C7 C8 171.5(3) . . . . ?
C6 C5 C4 C3 -177.5(3) . . . . ?
C9 O2 C8 C7 177.8(3) . . . . ?
C7 N3 C6 C5 -158.5(3) . . . . ?
C8 O2 C9 C10 177.8(3) . . . . ?

loop_
_smtbx_masks_void_nr
_smtbx_masks_void_average_x
_smtbx_masks_void_average_y
_smtbx_masks_void_average_z
_smtbx_masks_void_volume
_smtbx_masks_void_count_electrons
_smtbx_masks_void_content
1 -0.230 0.250 0.460 169.5 30.7 '3 H2O'
2 0.270 0.250 0.040 169.5 30.7 '3 H2O'
3 0.230 0.750 0.540 169.5 30.7 '3 H2O'
4 -0.270 0.750 0.960 169.5 30.7 '3 H2O'
